data_7042130
loop_
_publ_author_name
'Vr\'anov\'a, Iva'
'Kreml\'a\<cek, V\'it'
'Erben, Milan'
'Turek, Jan'
'Jambor, Roman'
'R\%u\<zi\<cka, Ale\<s'
'Alonso, Mercedes'
'Dost\'al, Libor'

_publ_section_title
;
 A comparative study of the structure and bonding in heavier pnictinidene
 complexes [(ArE)M(CO)n] (E = As, Sb and Bi; M = Cr, Mo, W and Fe).
;
_journal_issue 11
_journal_name_full 'Dalton transactions (Cambridge, England : 2003)'
_journal_page_first 3556
_journal_page_last 3568
_journal_paper_doi 10.1039/c7dt00095b
_journal_volume 46
_journal_year 2017
_chemical_formula_moiety 'C20 H23 Bi Fe N2 O4'
_chemical_formula_sum 'C20 H23 Bi Fe N2 O4'
_chemical_formula_weight 620.23
_chemical_name_systematic
; 
 ? 
;
_space_group_IT_number 14
_symmetry_cell_setting monoclinic
_symmetry_space_group_name_Hall '-P 2ybc'
_symmetry_space_group_name_H-M 'P 1 21/c 1'
_atom_sites_solution_hydrogens geom
_atom_sites_solution_primary direct
_atom_sites_solution_secondary difmap
_audit_creation_method SHELXL-97
_audit_update_record
;
2016-11-06 deposited with the CCDC.
2017-02-20 downloaded from the CCDC.
;
_cell_angle_alpha 90
_cell_angle_beta 112.958(6)
_cell_angle_gamma 90
_cell_formula_units_Z 4
_cell_length_a 11.1360(10)
_cell_length_b 11.5650(10)
_cell_length_c 18.6181(13)
_cell_measurement_reflns_used 21187
_cell_measurement_temperature 150(1)
_cell_measurement_theta_max 27.5
_cell_measurement_theta_min 1
_cell_volume 2207.9(3)
_computing_cell_refinement 'COLLECT and DENZO'
_computing_data_collection 'COLLECT (Hooft, 1998) and DENZO (Otwinowski & Minor, 1997)'
_computing_data_reduction 'COLLECT and DENZO'
_computing_molecular_graphics 'PLATON (Spek, 2003)'
_computing_publication_material 'SHELXL-97 (Sheldrick, 2008)'
_computing_structure_refinement 'SHELXL-97 (Sheldrick, 2008)'
_computing_structure_solution 'SIR92 (Altomare et al., 1994)'
_diffrn_ambient_temperature 150(1)
_diffrn_detector_area_resol_mean 9.091
_diffrn_measured_fraction_theta_full 0.984
_diffrn_measured_fraction_theta_max 0.984
_diffrn_measurement_device_type 'Bruker Nonius KappaCCD area detector'
_diffrn_measurement_method '\f and \w scans to fill the Ewald sphere'
_diffrn_radiation_monochromator graphite
_diffrn_radiation_source 'fine-focus sealed tube'
_diffrn_radiation_type MoK\a
_diffrn_radiation_wavelength 0.71073
_diffrn_reflns_av_R_equivalents 0.0721
_diffrn_reflns_av_sigmaI/netI 0.0412
_diffrn_reflns_limit_h_max 14
_diffrn_reflns_limit_h_min -14
_diffrn_reflns_limit_k_max 15
_diffrn_reflns_limit_k_min -14
_diffrn_reflns_limit_l_max 24
_diffrn_reflns_limit_l_min -21
_diffrn_reflns_number 21097
_diffrn_reflns_theta_full 27.50
_diffrn_reflns_theta_max 27.50
_diffrn_reflns_theta_min 1.99
_diffrn_standards_number 0
_exptl_absorpt_coefficient_mu 8.643
_exptl_absorpt_correction_T_max 0.326
_exptl_absorpt_correction_T_min 0.222
_exptl_absorpt_correction_type integration
_exptl_absorpt_process_details
;
Gaussian integration (Coppens, 1970)
;
_exptl_crystal_colour brown
_exptl_crystal_density_diffrn 1.866
_exptl_crystal_density_method 'not measured'
_exptl_crystal_description block
_exptl_crystal_F_000 1192
_exptl_crystal_size_max 0.32
_exptl_crystal_size_mid 0.29
_exptl_crystal_size_min 0.29
_refine_diff_density_max 2.338
_refine_diff_density_min -1.510
_refine_diff_density_rms 0.160
_refine_ls_extinction_method none
_refine_ls_goodness_of_fit_ref 1.139
_refine_ls_hydrogen_treatment constr
_refine_ls_matrix_type full
_refine_ls_number_parameters 253
_refine_ls_number_reflns 4989
_refine_ls_number_restraints 0
_refine_ls_restrained_S_all 1.139
_refine_ls_R_factor_all 0.0467
_refine_ls_R_factor_gt 0.0320
_refine_ls_shift/su_max 0.001
_refine_ls_shift/su_mean 0.000
_refine_ls_structure_factor_coef Fsqd
_refine_ls_weighting_details 'calc w=1/[\s^2^(Fo^2^)+(0.0328P)^2^+7.9776P] where P=(Fo^2^+2Fc^2^)/3'
_refine_ls_weighting_scheme calc
_refine_ls_wR_factor_gt 0.0745
_refine_ls_wR_factor_ref 0.0886
_reflns_number_gt 4132
_reflns_number_total 4989
_reflns_threshold_expression >2sigma(I)
_cod_data_source_file c7dt00095b3.cif
_cod_data_source_block 3d
_cod_depositor_comments 'Adding full bibliography for 7042129--7042138.cif.'
_cod_original_sg_symbol_H-M 'P 21/c'
_cod_database_code 7042130

loop_
_symmetry_equiv_pos_as_xyz
'x, y, z'
'-x, y+1/2, -z+1/2'
'-x, -y, -z'
'x, -y-1/2, z-1/2'

loop_
_atom_site_label
_atom_site_type_symbol
_atom_site_fract_x
_atom_site_fract_y
_atom_site_fract_z
_atom_site_U_iso_or_equiv
_atom_site_adp_type
_atom_site_occupancy
_atom_site_symmetry_multiplicity
_atom_site_calc_flag
_atom_site_refinement_flags
Bi1 Bi 0.639608(18) 0.357134(17) 0.171392(11) 0.02360(8) Uani 1 1 d .
Fe1 Fe 0.67922(7) 0.14613(7) 0.23466(4) 0.02601(17) Uani 1 1 d .
C4 C 0.9193(6) 0.3386(5) 0.0183(3) 0.0333(13) Uani 1 1 d .
H4 H 0.9717 0.3340 -0.0102 0.040 Uiso 1 1 d R
O3 O 0.9555(4) 0.1921(4) 0.3257(3) 0.0428(11) Uani 1 1 d .
C5 C 0.9704(5) 0.3791(5) 0.0943(3) 0.0303(12) Uani 1 1 d .
H5 H 1.0568 0.4033 0.1163 0.036 Uiso 1 1 d R
C6 C 0.8942(5) 0.3830(5) 0.1386(3) 0.0266(11) Uani 1 1 d .
C1 C 0.7650(5) 0.3436(5) 0.1056(3) 0.0248(11) Uani 1 1 d .
C10 C 0.3210(6) 0.1860(6) 0.0398(4) 0.0425(16) Uani 1 1 d .
H10A H 0.3594 0.1150 0.0325 0.051 Uiso 1 1 d R
H10B H 0.2278 0.1779 0.0196 0.051 Uiso 1 1 d R
H10C H 0.3528 0.2039 0.0945 0.051 Uiso 1 1 d R
N1 N 0.5025(4) 0.2941(4) 0.0331(2) 0.0230(9) Uani 1 1 d .
N2 N 0.8632(4) 0.4440(4) 0.2520(3) 0.0281(10) Uani 1 1 d .
C19 C 0.8464(6) 0.1784(5) 0.2888(3) 0.0306(12) Uani 1 1 d .
C7 C 0.5720(5) 0.2822(5) -0.0073(3) 0.0282(11) Uani 1 1 d .
H7 H 0.5339 0.2595 -0.0593 0.034 Uiso 1 1 d R
O2 O 0.6246(5) 0.0490(4) 0.0798(3) 0.0533(13) Uani 1 1 d .
C12 C 0.9397(5) 0.4356(5) 0.2161(3) 0.0281(11) Uani 1 1 d .
H12 H 1.0250 0.4624 0.2397 0.034 Uiso 1 1 d R
C2 C 0.7125(5) 0.3057(5) 0.0285(3) 0.0253(11) Uani 1 1 d .
C8 C 0.3574(5) 0.2824(5) -0.0024(3) 0.0273(11) Uani 1 1 d .
C16 C 0.8365(7) 0.6297(5) 0.3028(4) 0.0428(16) Uani 1 1 d .
H16A H 0.8714 0.6659 0.2687 0.051 Uiso 1 1 d R
H16B H 0.8567 0.6760 0.3489 0.051 Uiso 1 1 d R
H16C H 0.7436 0.6226 0.2765 0.051 Uiso 1 1 d R
C3 C 0.7899(5) 0.3034(5) -0.0151(3) 0.0294(12) Uani 1 1 d .
H3 H 0.7534 0.2798 -0.0669 0.035 Uiso 1 1 d R
C13 C 0.8970(6) 0.5102(5) 0.3255(3) 0.0291(12) Uani 1 1 d .
C18 C 0.6444(6) 0.0905(5) 0.1390(4) 0.0352(13) Uani 1 1 d .
C17 C 0.6871(6) 0.0064(6) 0.2730(4) 0.0449(16) Uani 1 1 d .
C15 C 1.0454(7) 0.5245(7) 0.3703(4) 0.0499(18) Uani 1 1 d .
H15A H 1.0857 0.4498 0.3826 0.060 Uiso 1 1 d R
H15B H 1.0621 0.5667 0.4177 0.060 Uiso 1 1 d R
H15C H 1.0807 0.5662 0.3384 0.060 Uiso 1 1 d R
C20 C 0.5613(6) 0.1898(6) 0.2717(3) 0.0379(14) Uani 1 1 d .
O1 O 0.6907(5) -0.0858(5) 0.2969(4) 0.0688(17) Uani 1 1 d .
C11 C 0.3046(6) 0.2573(7) -0.0896(3) 0.0433(16) Uani 1 1 d .
H11A H 0.3305 0.3184 -0.1155 0.052 Uiso 1 1 d R
H11B H 0.2111 0.2532 -0.1097 0.052 Uiso 1 1 d R
H11C H 0.3389 0.1852 -0.0987 0.052 Uiso 1 1 d R
O4 O 0.4878(5) 0.2155(6) 0.2985(3) 0.0618(16) Uani 1 1 d .
C9 C 0.3036(7) 0.3965(7) 0.0122(5) 0.055(2) Uani 1 1 d .
H9A H 0.3264 0.4056 0.0672 0.066 Uiso 1 1 d R
H9B H 0.2103 0.3964 -0.0144 0.066 Uiso 1 1 d R
H9C H 0.3395 0.4593 -0.0067 0.066 Uiso 1 1 d R
C14 C 0.8378(9) 0.4491(7) 0.3750(4) 0.058(2) Uani 1 1 d .
H14A H 0.7445 0.4483 0.3489 0.070 Uiso 1 1 d R
H14B H 0.8620 0.4884 0.4241 0.070 Uiso 1 1 d R
H14C H 0.8697 0.3711 0.3839 0.070 Uiso 1 1 d R

loop_
_atom_site_aniso_label
_atom_site_aniso_U_11
_atom_site_aniso_U_22
_atom_site_aniso_U_33
_atom_site_aniso_U_23
_atom_site_aniso_U_13
_atom_site_aniso_U_12
Bi1 0.02586(11) 0.02415(12) 0.02333(11) -0.00189(8) 0.01236(8) -0.00049(8)
Fe1 0.0241(4) 0.0283(4) 0.0225(4) 0.0016(3) 0.0057(3) -0.0034(3)
C4 0.033(3) 0.044(3) 0.030(3) -0.002(3) 0.019(2) -0.001(3)
O3 0.024(2) 0.038(2) 0.056(3) -0.003(2) 0.0040(19) -0.0003(19)
C5 0.025(3) 0.036(3) 0.031(3) -0.001(2) 0.011(2) -0.002(2)
C6 0.027(3) 0.029(3) 0.026(3) 0.000(2) 0.012(2) 0.001(2)
C1 0.026(3) 0.022(3) 0.026(3) 0.000(2) 0.011(2) -0.002(2)
C10 0.026(3) 0.051(4) 0.047(4) 0.013(3) 0.011(3) -0.007(3)
N1 0.024(2) 0.020(2) 0.025(2) 0.0037(17) 0.0083(17) 0.0015(18)
N2 0.031(2) 0.026(2) 0.024(2) -0.0032(19) 0.0079(18) -0.006(2)
C19 0.035(3) 0.028(3) 0.031(3) 0.000(2) 0.014(2) 0.002(2)
C7 0.031(3) 0.027(3) 0.025(3) 0.000(2) 0.009(2) 0.000(2)
O2 0.066(3) 0.047(3) 0.033(2) -0.007(2) 0.004(2) 0.017(3)
C12 0.029(3) 0.027(3) 0.027(3) -0.001(2) 0.010(2) -0.005(2)
C2 0.028(3) 0.024(3) 0.023(3) 0.002(2) 0.010(2) 0.001(2)
C8 0.021(2) 0.029(3) 0.030(3) 0.002(2) 0.008(2) 0.002(2)
C16 0.053(4) 0.032(3) 0.038(3) -0.010(3) 0.012(3) 0.005(3)
C3 0.026(3) 0.036(3) 0.027(3) -0.007(2) 0.012(2) -0.002(2)
C13 0.037(3) 0.024(3) 0.025(3) -0.005(2) 0.011(2) -0.006(2)
C18 0.040(3) 0.021(3) 0.036(3) 0.004(2) 0.006(3) 0.007(3)
C17 0.035(3) 0.046(4) 0.044(4) 0.015(3) 0.005(3) -0.008(3)
C15 0.045(4) 0.066(5) 0.027(3) -0.015(3) 0.002(3) 0.002(4)
C20 0.026(3) 0.057(4) 0.027(3) 0.007(3) 0.007(2) -0.006(3)
O1 0.056(3) 0.047(3) 0.083(4) 0.027(3) 0.006(3) -0.009(3)
C11 0.025(3) 0.069(5) 0.028(3) 0.006(3) 0.002(2) -0.008(3)
O4 0.039(3) 0.112(5) 0.043(3) 0.015(3) 0.025(2) 0.011(3)
C9 0.035(3) 0.042(4) 0.079(6) -0.008(4) 0.013(4) 0.009(3)
C14 0.104(6) 0.046(4) 0.046(4) -0.017(3) 0.052(4) -0.032(4)

loop_
_atom_type_symbol
_atom_type_description
_atom_type_scat_dispersion_real
_atom_type_scat_dispersion_imag
_atom_type_scat_source
C C 0.0033 0.0016 'International Tables Vol C Tables 4.2.6.8 and 6.1.1.4'
H H 0.0000 0.0000 'International Tables Vol C Tables 4.2.6.8 and 6.1.1.4'
O O 0.0106 0.0060 'International Tables Vol C Tables 4.2.6.8 and 6.1.1.4'
Bi Bi -4.1077 10.2566 'International Tables Vol C Tables 4.2.6.8 and 6.1.1.4'
Fe Fe 0.3463 0.8444 'International Tables Vol C Tables 4.2.6.8 and 6.1.1.4'
N N 0.0061 0.0033 'International Tables Vol C Tables 4.2.6.8 and 6.1.1.4'

loop_
_exptl_crystal_face_index_h
_exptl_crystal_face_index_k
_exptl_crystal_face_index_l
_exptl_crystal_face_perp_dist
0 1 -1 0.097
0 -1 -1 0.111
0 0 1 0.056
-1 0 0 0.085
1 0 0 0.127
0 0 -1 0.145
1 1 1 0.104
1 -1 -1 0.129

loop_
_geom_angle_atom_site_label_1
_geom_angle_atom_site_label_2
_geom_angle_atom_site_label_3
_geom_angle
C1 Bi1 N1 71.00(17)
C1 Bi1 N2 70.72(17)
N1 Bi1 N2 140.50(14)
C1 Bi1 Fe1 98.60(14)
N1 Bi1 Fe1 96.64(10)
N2 Bi1 Fe1 98.31(11)
C17 Fe1 C19 95.0(3)
C17 Fe1 C20 91.8(3)
C19 Fe1 C20 119.3(3)
C17 Fe1 C18 91.7(3)
C19 Fe1 C18 114.4(3)
C20 Fe1 C18 125.6(3)
C17 Fe1 Bi1 173.9(2)
C19 Fe1 Bi1 90.83(19)
C20 Fe1 Bi1 83.8(2)
C18 Fe1 Bi1 87.43(19)
C5 C4 C3 119.8(5)
C5 C4 H4 120.2
C3 C4 H4 120.0
C4 C5 C6 120.8(5)
C4 C5 H5 119.6
C6 C5 H5 119.6
C5 C6 C1 119.1(5)
C5 C6 C12 122.7(5)
C1 C6 C12 118.0(5)
C2 C1 C6 120.1(5)
C2 C1 Bi1 119.7(4)
C6 C1 Bi1 120.0(4)
C8 C10 H10A 109.4
C8 C10 H10B 109.7
H10A C10 H10B 109.5
C8 C10 H10C 109.3
H10A C10 H10C 109.5
H10B C10 H10C 109.5
C7 N1 C8 121.8(5)
C7 N1 Bi1 111.5(3)
C8 N1 Bi1 126.5(3)
C12 N2 C13 122.8(5)
C12 N2 Bi1 111.0(4)
C13 N2 Bi1 125.7(3)
O3 C19 Fe1 175.6(6)
N1 C7 C2 119.7(5)
N1 C7 H7 120.4
C2 C7 H7 119.9
N2 C12 C6 120.2(5)
N2 C12 H12 119.6
C6 C12 H12 120.1
C1 C2 C3 120.0(5)
C1 C2 C7 118.1(5)
C3 C2 C7 121.6(5)
N1 C8 C10 107.5(4)
N1 C8 C9 106.1(5)
C10 C8 C9 110.1(6)
N1 C8 C11 113.0(4)
C10 C8 C11 110.2(5)
C9 C8 C11 109.9(6)
C13 C16 H16A 109.3
C13 C16 H16B 109.5
H16A C16 H16B 109.5
C13 C16 H16C 109.6
H16A C16 H16C 109.5
H16B C16 H16C 109.5
C4 C3 C2 120.2(5)
C4 C3 H3 120.5
C2 C3 H3 119.4
N2 C13 C14 108.0(5)
N2 C13 C16 106.7(5)
C14 C13 C16 110.2(6)
N2 C13 C15 112.8(5)
C14 C13 C15 110.7(6)
C16 C13 C15 108.5(5)
O2 C18 Fe1 176.1(5)
O1 C17 Fe1 178.8(7)
C13 C15 H15A 109.6
C13 C15 H15B 109.5
H15A C15 H15B 109.5
C13 C15 H15C 109.3
H15A C15 H15C 109.5
H15B C15 H15C 109.5
O4 C20 Fe1 177.1(6)
C8 C11 H11A 109.1
C8 C11 H11B 109.5
H11A C11 H11B 109.5
C8 C11 H11C 109.8
H11A C11 H11C 109.5
H11B C11 H11C 109.5
C8 C9 H9A 109.1
C8 C9 H9B 109.3
H9A C9 H9B 109.5
C8 C9 H9C 110.0
H9A C9 H9C 109.5
H9B C9 H9C 109.5
C13 C14 H14A 109.9
C13 C14 H14B 109.5
H14A C14 H14B 109.5
C13 C14 H14C 109.1
H14A C14 H14C 109.5
H14B C14 H14C 109.5

loop_
_geom_bond_atom_site_label_1
_geom_bond_atom_site_label_2
_geom_bond_distance
Bi1 C1 2.194(5)
Bi1 N1 2.534(4)
Bi1 N2 2.558(4)
Bi1 Fe1 2.6706(8)
Fe1 C17 1.755(7)
Fe1 C19 1.776(6)
Fe1 C20 1.778(6)
Fe1 C18 1.789(6)
C4 C5 1.386(8)
C4 C3 1.390(8)
C4 H4 0.9299
O3 C19 1.150(7)
C5 C6 1.395(7)
C5 H5 0.9299
C6 C1 1.402(8)
C6 C12 1.463(8)
C1 C2 1.393(7)
C10 C8 1.508(8)
C10 H10A 0.9601
C10 H10B 0.9600
C10 H10C 0.9599
N1 C7 1.281(7)
N1 C8 1.495(6)
N2 C12 1.276(7)
N2 C13 1.483(7)
C7 C2 1.467(7)
C7 H7 0.9300
O2 C18 1.141(8)
C12 H12 0.9300
C2 C3 1.395(7)
C8 C9 1.517(9)
C8 C11 1.523(8)
C16 C13 1.523(8)
C16 H16A 0.9599
C16 H16B 0.9600
C16 H16C 0.9600
C3 H3 0.9299
C13 C14 1.502(8)
C13 C15 1.542(9)
C17 O1 1.150(8)
C15 H15A 0.9601
C15 H15B 0.9600
C15 H15C 0.9600
C20 O4 1.151(8)
C11 H11A 0.9601
C11 H11B 0.9600
C11 H11C 0.9601
C9 H9A 0.9599
C9 H9B 0.9600
C9 H9C 0.9601
C14 H14A 0.9600
C14 H14B 0.9600
C14 H14C 0.9600
